data_7039585
loop_
_publ_author_name
'Guchhait, Tapas'
'Mani, Ganesan'
'Schulzke, Carola'

_publ_section_title
;
 Synthesis and structural characterization of anion complexes with
 azacalix[2]dipyrrolylmethane: effect of anion charge on the conformation
 of the macrocycle.
;
_journal_issue 29
_journal_name_full 'Dalton transactions (Cambridge, England : 2003)'
_journal_page_first 11781
_journal_page_last 11790
_journal_paper_doi 10.1039/c6dt01396a
_journal_volume 45
_journal_year 2016
_chemical_formula_sum 'C32 H48 Cl2 N6 O8'
_chemical_formula_weight 715.66
_chemical_name_systematic
;
 ?
;
_space_group_crystal_system triclinic
_space_group_IT_number 2
_space_group_name_Hall '-P 1'
_space_group_name_H-M_alt 'P -1'
_symmetry_space_group_name_Hall '-P 1'
_symmetry_space_group_name_H-M 'P -1'
_atom_sites_solution_hydrogens mixed
_audit_creation_method SHELXL-2013
_audit_update_record
;
2016-06-13 deposited with the CCDC.
2016-06-16 downloaded from the CCDC.
;
_cell_angle_alpha 86.377(13)
_cell_angle_beta 81.065(14)
_cell_angle_gamma 81.984(12)
_cell_formula_units_Z 2
_cell_length_a 10.826(5)
_cell_length_b 10.886(5)
_cell_length_c 15.397(7)
_cell_measurement_reflns_used 20498
_cell_measurement_temperature 298(2)
_cell_measurement_theta_max 24.663
_cell_measurement_theta_min 1.340
_cell_volume 1773.4(14)
_computing_data_collection APEX2
_computing_molecular_graphics Diamond3.2
_computing_publication_material 'CIFTAB (Sheldrick, 2013)'
_computing_structure_refinement 'SHELXL-2013 (Sheldrick, 2013)'
_computing_structure_solution 'SIR-92 (Altomare et al., 1994)'
_diffrn_ambient_temperature 298(2)
_diffrn_measured_fraction_theta_full 0.956
_diffrn_measured_fraction_theta_max 0.990
_diffrn_measurement_device_type 'Brucker CCD APEX 2'
_diffrn_measurement_method hemisphere
_diffrn_radiation_type MoK\a
_diffrn_radiation_wavelength 0.71073
_diffrn_reflns_av_R_equivalents 0.0451
_diffrn_reflns_av_unetI/netI 0.0479
_diffrn_reflns_Laue_measured_fraction_full 0.956
_diffrn_reflns_Laue_measured_fraction_max 0.990
_diffrn_reflns_limit_h_max 12
_diffrn_reflns_limit_h_min -12
_diffrn_reflns_limit_k_max 12
_diffrn_reflns_limit_k_min -12
_diffrn_reflns_limit_l_max 18
_diffrn_reflns_limit_l_min -18
_diffrn_reflns_number 20498
_diffrn_reflns_point_group_measured_fraction_full 0.956
_diffrn_reflns_point_group_measured_fraction_max 0.990
_diffrn_reflns_theta_full 25.000
_diffrn_reflns_theta_max 24.663
_diffrn_reflns_theta_min 1.340
_diffrn_source 'fine-focus sealed tube'
_exptl_absorpt_coefficient_mu 0.240
_exptl_absorpt_correction_T_max 0.958
_exptl_absorpt_correction_T_min 0.949
_exptl_absorpt_correction_type multi-scan
_exptl_absorpt_process_details sadabs
_exptl_crystal_colour Colorless
_exptl_crystal_density_diffrn 1.340
_exptl_crystal_description Prism
_exptl_crystal_F_000 760
_exptl_crystal_size_max 0.219
_exptl_crystal_size_mid 0.205
_exptl_crystal_size_min 0.180
_refine_diff_density_max 0.296
_refine_diff_density_min -0.244
_refine_diff_density_rms 0.039
_refine_ls_extinction_method none
_refine_ls_goodness_of_fit_ref 1.019
_refine_ls_hydrogen_treatment mixed
_refine_ls_matrix_type full
_refine_ls_number_parameters 537
_refine_ls_number_reflns 5963
_refine_ls_number_restraints 120
_refine_ls_restrained_S_all 1.023
_refine_ls_R_factor_all 0.0823
_refine_ls_R_factor_gt 0.0476
_refine_ls_shift/su_max 0.001
_refine_ls_shift/su_mean 0.000
_refine_ls_structure_factor_coef Fsqd
_refine_ls_weighting_details 'w=1/[\s^2^(Fo^2^)+(0.0518P)^2^+0.5637P] where P=(Fo^2^+2Fc^2^)/3'
_refine_ls_weighting_scheme calc
_refine_ls_wR_factor_gt 0.1071
_refine_ls_wR_factor_ref 0.1262
_reflns_Friedel_coverage 0.000
_reflns_number_gt 3985
_reflns_number_total 5963
_reflns_threshold_expression 'I > 2\s(I)'
_cod_data_source_file c6dt01396a2.cif
_cod_data_source_block 2e
_cod_depositor_comments 'Adding full bibliography for 7039581--7039589.cif.'
_cod_original_cell_volume 1773.4(13)
_cod_database_code 7039585
_shelx_space_group_comment
;
The symmetry employed for this shelxl refinement is uniquely defined
by the following loop, which should always be used as a source of
symmetry information in preference to the above space-group names.
They are only intended as comments.
;
_shelx_estimated_absorpt_t_min 0.949
_shelx_estimated_absorpt_t_max 0.958
_shelxl_version_number 2013-3

loop_
_space_group_symop_operation_xyz
'x, y, z'
'-x, -y, -z'

loop_
_atom_site_label
_atom_site_type_symbol
_atom_site_fract_x
_atom_site_fract_y
_atom_site_fract_z
_atom_site_U_iso_or_equiv
_atom_site_adp_type
_atom_site_occupancy
_atom_site_site_symmetry_order
_atom_site_calc_flag
_atom_site_refinement_flags_posn
_atom_site_refinement_flags_adp
_atom_site_refinement_flags_occupancy
_atom_site_disorder_assembly
_atom_site_disorder_group
C1 C -0.2246(3) 0.1208(3) -0.1801(2) 0.0689(9) Uani 1 1 d . . . . .
H1A H -0.2314 0.1927 -0.2194 0.103 Uiso 1 1 calc R U . . .
H1B H -0.2293 0.0482 -0.2111 0.103 Uiso 1 1 calc R U . . .
H1C H -0.1453 0.1126 -0.1583 0.103 Uiso 1 1 calc R U . . .
C2 C -0.3310(3) 0.1350(3) -0.10393(19) 0.0549(8) Uani 1 1 d . . . . .
H2A H -0.3301 0.0570 -0.0698 0.066 Uiso 1 1 calc R U . . .
H2B H -0.4101 0.1501 -0.1274 0.066 Uiso 1 1 calc R U . . .
C3 C -0.4811(3) 0.1498(3) 0.0848(2) 0.0813(11) Uani 1 1 d . . . . .
H3A H -0.4996 0.0837 0.0526 0.122 Uiso 1 1 calc R U . . .
H3B H -0.5520 0.1746 0.1287 0.122 Uiso 1 1 calc R U . . .
H3C H -0.4084 0.1219 0.1128 0.122 Uiso 1 1 calc R U . . .
C4 C -0.4550(3) 0.2594(3) 0.0222(2) 0.0577(8) Uani 1 1 d . . . . .
H4A H -0.4559 0.3313 0.0566 0.069 Uiso 1 1 calc R U . . .
H4B H -0.5230 0.2776 -0.0128 0.069 Uiso 1 1 calc R U . . .
C5 C -0.3282(2) 0.2404(2) -0.04074(17) 0.0412(6) Uani 1 1 d . . . . .
C6 C -0.2242(2) 0.2050(2) 0.01462(16) 0.0387(6) Uani 1 1 d . . . . .
C7 C -0.1603(2) 0.0926(2) 0.03518(17) 0.0440(6) Uani 1 1 d . . . . .
H7 H -0.1636 0.0179 0.0099 0.053 Uiso 1 1 calc R U . . .
C8 C -0.0885(2) 0.1091(2) 0.10141(17) 0.0460(7) Uani 1 1 d . . . . .
H8 H -0.0362 0.0474 0.1276 0.055 Uiso 1 1 calc R U . . .
C9 C -0.1095(2) 0.2321(2) 0.12049(16) 0.0383(6) Uani 1 1 d . . . . .
C10 C -0.0601(2) 0.3016(2) 0.18398(16) 0.0434(6) Uani 1 1 d . . . . .
H10A H -0.0497 0.2486 0.2361 0.052 Uiso 1 1 calc R U . . .
H10B H -0.1216 0.3725 0.2016 0.052 Uiso 1 1 calc R U . . .
C12 C 0.1680(3) 0.2435(3) 0.1277(2) 0.0658(9) Uani 1 1 d . . . . .
H12A H 0.1808 0.1952 0.1807 0.099 Uiso 1 1 calc R U . . .
H12B H 0.2442 0.2767 0.1034 0.099 Uiso 1 1 calc R U . . .
H12C H 0.1458 0.1917 0.0859 0.099 Uiso 1 1 calc R U . . .
C13 C 0.0982(3) 0.4342(2) 0.21165(17) 0.0458(7) Uani 1 1 d . . . . .
H13A H 0.0261 0.4964 0.2274 0.055 Uiso 1 1 calc R U . . .
H13B H 0.1158 0.3873 0.2650 0.055 Uiso 1 1 calc R U . . .
C14 C 0.2082(3) 0.4970(2) 0.17484(16) 0.0425(6) Uani 1 1 d . . . . .
C15 C 0.3324(3) 0.4701(3) 0.18326(19) 0.0526(7) Uani 1 1 d . . . . .
H15 H 0.3681 0.4041 0.2165 0.063 Uiso 1 1 calc R U . . .
C16 C 0.3970(3) 0.5599(3) 0.13282(19) 0.0512(7) Uani 1 1 d . . . . .
H16 H 0.4833 0.5636 0.1267 0.061 Uiso 1 1 calc R U . . .
C17 C 0.3115(2) 0.6405(2) 0.09441(17) 0.0395(6) Uani 1 1 d . . . . .
C18 C 0.0635(3) 0.6627(3) 0.3655(2) 0.0710(9) Uani 1 1 d . . . . .
H18A H 0.1450 0.6476 0.3303 0.107 Uiso 1 1 calc R U . . .
H18B H 0.0023 0.6974 0.3288 0.107 Uiso 1 1 calc R U . . .
H18C H 0.0404 0.5859 0.3931 0.107 Uiso 1 1 calc R U . . .
C19 C 0.0681(3) 0.7534(3) 0.43601(19) 0.0579(8) Uani 1 1 d . . . . .
H19A H -0.0119 0.7605 0.4750 0.069 Uiso 1 1 calc R U . . .
H19B H 0.0769 0.8345 0.4076 0.069 Uiso 1 1 calc R U . . .
C20 C 0.2515(4) 0.5489(3) 0.6052(2) 0.0858(11) Uani 1 1 d . . . . .
H20A H 0.3355 0.5360 0.5734 0.129 Uiso 1 1 calc R U . . .
H20B H 0.2308 0.4724 0.6346 0.129 Uiso 1 1 calc R U . . .
H20C H 0.2466 0.6107 0.6478 0.129 Uiso 1 1 calc R U . . .
C21 C 0.1597(3) 0.5922(3) 0.5419(2) 0.0648(9) Uani 1 1 d . . . . .
H21A H 0.0749 0.5976 0.5743 0.078 Uiso 1 1 calc R U . . .
H21B H 0.1671 0.5294 0.4987 0.078 Uiso 1 1 calc R U . . .
C22 C 0.1757(2) 0.7182(2) 0.49249(17) 0.0412(6) Uani 1 1 d . . . . .
C23 C 0.3003(2) 0.7104(2) 0.43230(16) 0.0393(6) Uani 1 1 d . . . . .
C24 C 0.3764(3) 0.6115(2) 0.39363(19) 0.0514(7) Uani 1 1 d . . . . .
H24 H 0.3664 0.5283 0.4052 0.062 Uiso 1 1 calc R U . . .
C25 C 0.4718(3) 0.6574(3) 0.33368(19) 0.0517(7) Uani 1 1 d . . . . .
H25 H 0.5355 0.6099 0.2980 0.062 Uiso 1 1 calc R U . . .
C26 C 0.4552(2) 0.7836(2) 0.33658(16) 0.0421(6) Uani 1 1 d . . . . .
C27 C 0.5302(2) 0.8765(2) 0.28918(16) 0.0435(6) Uani 1 1 d . . . . .
H27A H 0.4736 0.9492 0.2741 0.052 Uiso 1 1 calc R U . . .
H27B H 0.5754 0.8425 0.2347 0.052 Uiso 1 1 calc R U . . .
C28 C 0.7161(3) 0.8090(3) 0.3655(2) 0.0545(7) Uani 1 1 d . . . . .
H28A H 0.7636 0.7746 0.3126 0.082 Uiso 1 1 calc R U . . .
H28B H 0.6718 0.7467 0.3986 0.082 Uiso 1 1 calc R U . . .
H28C H 0.7724 0.8367 0.4002 0.082 Uiso 1 1 calc R U . . .
C29 C 0.6896(2) 1.0188(2) 0.29224(16) 0.0449(7) Uani 1 1 d . . . . .
H29A H 0.7365 0.9876 0.2374 0.054 Uiso 1 1 calc R U . . .
H29B H 0.6264 1.0860 0.2779 0.054 Uiso 1 1 calc R U . . .
C30 C 0.7770(2) 1.0680(2) 0.34206(16) 0.0394(6) Uani 1 1 d . . . . .
C31 C 0.9036(2) 1.0386(2) 0.33975(17) 0.0441(6) Uani 1 1 d . . . . .
H31 H 0.9560 0.9814 0.3037 0.053 Uiso 1 1 calc R U . . .
C32 C 0.9417(2) 1.1099(2) 0.40171(17) 0.0429(6) Uani 1 1 d . . . . .
H32 H 1.0235 1.1080 0.4137 0.051 Uiso 1 1 calc R U . . .
C33 C 0.8369(2) 1.1827(2) 0.44123(16) 0.0374(6) Uani 1 1 d . . . . .
N1 N -0.1921(2) 0.2895(2) 0.06687(14) 0.0409(5) Uani 1 1 d . . . . .
N2 N 0.0647(2) 0.3469(2) 0.14812(15) 0.0402(5) Uani 1 1 d . . . . .
N3 N 0.1961(2) 0.6011(2) 0.12065(14) 0.0408(5) Uani 1 1 d . . . . .
N4 N 0.3504(2) 0.8146(2) 0.39728(14) 0.0397(5) Uani 1 1 d . . . . .
N5 N 0.62411(19) 0.91572(19) 0.34226(14) 0.0378(5) Uani 1 1 d . . . . .
N6 N 0.7369(2) 1.1555(2) 0.40393(14) 0.0399(5) Uani 1 1 d . . . . .
H1N H -0.218(2) 0.365(3) 0.0654(17) 0.046(8) Uiso 1 1 d . . . . .
H2N H 0.054(2) 0.390(2) 0.1002(17) 0.047(8) Uiso 1 1 d . . . . .
H3N H 0.129(2) 0.640(2) 0.1063(15) 0.038(8) Uiso 1 1 d . . . . .
H4N H 0.321(2) 0.882(2) 0.4075(15) 0.026(7) Uiso 1 1 d . . . . .
H5N H 0.582(2) 0.949(2) 0.3924(18) 0.052(8) Uiso 1 1 d . . . . .
H6N H 0.662(2) 1.189(2) 0.4166(15) 0.037(7) Uiso 1 1 d . . . . .
Cl1 Cl 0.64711(8) 0.81782(8) 0.60656(5) 0.0648(2) Uani 1 1 d . . . . .
O1 O 0.7531(10) 0.7368(11) 0.5702(10) 0.111(4) Uani 0.591(8) 1 d D U P A 1
O2 O 0.6676(12) 0.8544(12) 0.6860(6) 0.169(6) Uani 0.591(8) 1 d D U P A 1
O3 O 0.5444(5) 0.7445(6) 0.6220(8) 0.176(4) Uani 0.591(8) 1 d D U P A 1
O4 O 0.6065(8) 0.9196(5) 0.5545(4) 0.092(3) Uani 0.591(8) 1 d D U P A 1
O1A O 0.7079(13) 0.7125(12) 0.5731(14) 0.088(4) Uani 0.409(8) 1 d D U P A 2
O2A O 0.7399(6) 0.9108(6) 0.5817(7) 0.119(4) Uani 0.409(8) 1 d D U P A 2
O3A O 0.6053(15) 0.8170(14) 0.6916(6) 0.143(9) Uani 0.409(8) 1 d D U P A 2
O4A O 0.5505(7) 0.8746(11) 0.5579(7) 0.087(3) Uani 0.409(8) 1 d D U P A 2
Cl2 Cl -0.17996(8) 0.65316(8) 0.11065(5) 0.0626(2) Uani 1 1 d . . . . .
O5 O -0.2605(13) 0.7503(11) 0.0824(11) 0.126(5) Uani 0.545(11) 1 d D U P B 1
O6 O -0.0955(8) 0.7080(12) 0.1553(11) 0.197(6) Uani 0.545(11) 1 d D U P B 1
O7 O -0.2450(10) 0.5828(10) 0.1701(8) 0.165(6) Uani 0.545(11) 1 d D U P B 1
O8 O -0.1055(12) 0.5810(10) 0.0487(7) 0.123(5) Uani 0.545(11) 1 d D U P B 1
O5A O -0.2340(15) 0.7709(11) 0.0956(11) 0.112(5) Uani 0.455(11) 1 d D U P B 2
O6A O -0.1674(12) 0.6223(10) 0.1972(4) 0.110(5) Uani 0.455(11) 1 d D U P B 2
O7A O -0.2653(7) 0.5745(7) 0.0832(11) 0.141(5) Uani 0.455(11) 1 d D U P B 2
O8A O -0.0676(9) 0.6181(15) 0.0548(10) 0.114(6) Uani 0.455(11) 1 d D U P B 2

loop_
_atom_site_aniso_label
_atom_site_aniso_U_11
_atom_site_aniso_U_22
_atom_site_aniso_U_33
_atom_site_aniso_U_23
_atom_site_aniso_U_13
_atom_site_aniso_U_12
C1 0.094(3) 0.054(2) 0.0578(19) -0.0128(15) -0.0153(18) 0.0003(18)
C2 0.0604(19) 0.0485(17) 0.0637(19) -0.0024(14) -0.0257(16) -0.0162(15)
C3 0.059(2) 0.102(3) 0.079(2) 0.019(2) 0.0052(18) -0.022(2)
C4 0.0365(16) 0.067(2) 0.070(2) 0.0027(16) -0.0078(14) -0.0092(15)
C5 0.0339(14) 0.0383(15) 0.0533(16) -0.0023(12) -0.0100(12) -0.0073(12)
C6 0.0360(14) 0.0349(15) 0.0469(15) -0.0034(12) -0.0042(12) -0.0117(12)
C7 0.0461(16) 0.0351(15) 0.0520(16) -0.0067(12) -0.0087(13) -0.0055(13)
C8 0.0446(16) 0.0368(16) 0.0556(17) 0.0027(13) -0.0115(13) 0.0003(13)
C9 0.0361(15) 0.0374(15) 0.0419(14) 0.0021(12) -0.0066(12) -0.0068(12)
C10 0.0443(16) 0.0461(16) 0.0407(14) 0.0011(12) -0.0049(12) -0.0119(13)
C12 0.0479(18) 0.0543(19) 0.097(2) -0.0246(17) -0.0132(17) -0.0008(15)
C13 0.0556(18) 0.0427(16) 0.0432(15) -0.0033(12) -0.0136(13) -0.0130(14)
C14 0.0471(17) 0.0397(15) 0.0442(15) -0.0035(12) -0.0131(13) -0.0105(13)
C15 0.0538(19) 0.0437(17) 0.0639(18) 0.0068(14) -0.0257(15) -0.0041(14)
C16 0.0380(16) 0.0514(18) 0.0675(19) -0.0014(15) -0.0172(14) -0.0079(14)
C17 0.0327(14) 0.0372(15) 0.0505(15) -0.0066(12) -0.0099(12) -0.0046(12)
C18 0.061(2) 0.088(2) 0.071(2) -0.0238(19) -0.0157(17) -0.0197(18)
C19 0.0400(16) 0.070(2) 0.0672(19) -0.0179(16) -0.0120(14) -0.0084(15)
C20 0.128(3) 0.049(2) 0.070(2) 0.0153(17) -0.004(2) 0.003(2)
C21 0.071(2) 0.0414(17) 0.077(2) -0.0016(16) 0.0117(18) -0.0187(16)
C22 0.0360(15) 0.0367(15) 0.0520(16) -0.0044(12) -0.0058(12) -0.0082(12)
C23 0.0370(15) 0.0344(14) 0.0484(15) -0.0032(12) -0.0093(12) -0.0076(12)
C24 0.0477(17) 0.0345(16) 0.0724(19) -0.0088(14) -0.0048(15) -0.0085(13)
C25 0.0400(16) 0.0508(18) 0.0644(18) -0.0211(14) -0.0014(14) -0.0052(14)
C26 0.0369(15) 0.0485(17) 0.0426(15) -0.0097(12) -0.0041(12) -0.0095(13)
C27 0.0388(15) 0.0550(17) 0.0395(14) -0.0049(12) -0.0088(12) -0.0110(13)
C28 0.0511(18) 0.0459(17) 0.0679(19) 0.0007(14) -0.0173(15) -0.0034(14)
C29 0.0467(16) 0.0494(16) 0.0399(14) 0.0045(12) -0.0061(12) -0.0135(13)
C30 0.0409(16) 0.0401(15) 0.0376(14) 0.0014(12) -0.0028(12) -0.0109(12)
C31 0.0396(16) 0.0451(16) 0.0461(15) -0.0045(12) -0.0022(12) -0.0040(13)
C32 0.0313(14) 0.0449(16) 0.0528(16) -0.0002(13) -0.0074(12) -0.0057(12)
C33 0.0338(15) 0.0363(14) 0.0437(14) 0.0046(11) -0.0093(12) -0.0085(12)
N1 0.0402(13) 0.0322(13) 0.0518(14) -0.0033(11) -0.0101(10) -0.0057(11)
N2 0.0444(14) 0.0395(13) 0.0380(12) 0.0006(10) -0.0092(10) -0.0079(10)
N3 0.0338(14) 0.0377(13) 0.0523(14) 0.0003(10) -0.0126(11) -0.0040(11)
N4 0.0376(13) 0.0321(14) 0.0492(13) -0.0056(11) -0.0055(10) -0.0035(11)
N5 0.0371(12) 0.0424(13) 0.0346(12) -0.0052(10) -0.0032(10) -0.0082(10)
N6 0.0296(13) 0.0395(13) 0.0499(13) -0.0019(10) -0.0060(11) -0.0018(11)
Cl1 0.0657(6) 0.0577(5) 0.0660(5) -0.0016(4) -0.0060(4) 0.0049(4)
O1 0.067(6) 0.131(9) 0.113(5) -0.002(6) 0.013(5) 0.033(5)
O2 0.224(12) 0.172(10) 0.119(9) -0.082(7) -0.105(9) 0.072(8)
O3 0.074(4) 0.099(5) 0.352(12) 0.063(6) -0.040(5) -0.029(3)
O4 0.144(8) 0.053(3) 0.070(3) 0.008(2) -0.010(4) 0.010(4)
O1A 0.098(11) 0.041(4) 0.109(6) -0.015(4) 0.015(8) 0.018(6)
O2A 0.063(5) 0.061(4) 0.238(12) -0.008(5) -0.038(5) -0.007(3)
O3A 0.188(16) 0.134(11) 0.051(7) 0.042(7) 0.051(8) 0.071(10)
O4A 0.044(4) 0.116(10) 0.100(6) -0.020(6) -0.021(4) 0.017(4)
Cl2 0.0565(5) 0.0665(6) 0.0591(5) -0.0046(4) -0.0024(4) 0.0057(4)
O5 0.097(5) 0.121(10) 0.153(8) 0.007(7) -0.060(5) 0.048(6)
O6 0.109(6) 0.210(10) 0.301(13) -0.140(10) -0.102(8) 0.014(6)
O7 0.125(8) 0.152(8) 0.166(11) 0.085(8) 0.069(7) 0.018(6)
O8 0.190(12) 0.080(5) 0.066(4) -0.011(3) 0.034(7) 0.041(7)
O5A 0.180(14) 0.037(4) 0.104(7) 0.001(4) 0.006(8) 0.004(6)
O6A 0.136(10) 0.140(9) 0.041(4) -0.019(4) -0.026(5) 0.048(7)
O7A 0.080(5) 0.089(5) 0.270(14) -0.032(7) -0.051(7) -0.027(4)
O8A 0.030(4) 0.215(16) 0.084(6) 0.011(8) 0.005(3) 0.010(5)

loop_
_atom_type_symbol
_atom_type_description
_atom_type_scat_dispersion_real
_atom_type_scat_dispersion_imag
_atom_type_scat_source
C C 0.0033 0.0016 'International Tables Vol C Tables 4.2.6.8 and 6.1.1.4'
H H 0.0000 0.0000 'International Tables Vol C Tables 4.2.6.8 and 6.1.1.4'
N N 0.0061 0.0033 'International Tables Vol C Tables 4.2.6.8 and 6.1.1.4'
O O 0.0106 0.0060 'International Tables Vol C Tables 4.2.6.8 and 6.1.1.4'
Cl Cl 0.1484 0.1585 'International Tables Vol C Tables 4.2.6.8 and 6.1.1.4'

loop_
_geom_angle_atom_site_label_1
_geom_angle_atom_site_label_2
_geom_angle_atom_site_label_3
_geom_angle
_geom_angle_site_symmetry_1
_geom_angle_site_symmetry_3
C1 C2 C5 115.8(2) . .
C3 C4 C5 114.9(3) . .
C6 C5 C17 111.6(2) . 2_565
C6 C5 C4 107.9(2) . .
C17 C5 C4 108.8(2) 2_565 .
C6 C5 C2 110.2(2) . .
C17 C5 C2 109.0(2) 2_565 .
C4 C5 C2 109.3(2) . .
C7 C6 N1 106.8(2) . .
C7 C6 C5 131.6(2) . .
N1 C6 C5 120.9(2) . .
C6 C7 C8 108.1(2) . .
C9 C8 C7 107.9(2) . .
C8 C9 N1 106.7(2) . .
C8 C9 C10 131.5(2) . .
N1 C9 C10 121.8(2) . .
C9 C10 N2 113.7(2) . .
C14 C13 N2 113.0(2) . .
C15 C14 N3 107.2(2) . .
C15 C14 C13 131.5(3) . .
N3 C14 C13 121.3(2) . .
C14 C15 C16 107.8(2) . .
C17 C16 C15 108.2(2) . .
C16 C17 N3 106.8(2) . .
C16 C17 C5 130.0(2) . 2_565
N3 C17 C5 122.9(2) . 2_565
C18 C19 C22 115.3(2) . .
C20 C21 C22 116.0(3) . .
C23 C22 C33 112.0(2) . 2_676
C23 C22 C21 110.6(2) . .
C33 C22 C21 109.0(2) 2_676 .
C23 C22 C19 108.5(2) . .
C33 C22 C19 107.4(2) 2_676 .
C21 C22 C19 109.3(2) . .
N4 C23 C24 106.4(2) . .
N4 C23 C22 121.8(2) . .
C24 C23 C22 131.4(2) . .
C23 C24 C25 108.1(2) . .
C26 C25 C24 108.3(2) . .
C25 C26 N4 106.5(2) . .
C25 C26 C27 130.7(2) . .
N4 C26 C27 122.8(2) . .
C26 C27 N5 113.0(2) . .
C30 C29 N5 113.2(2) . .
C31 C30 N6 107.2(2) . .
C31 C30 C29 130.2(2) . .
N6 C30 C29 122.6(2) . .
C30 C31 C32 108.0(2) . .
C33 C32 C31 108.1(2) . .
C32 C33 N6 106.3(2) . .
C32 C33 C22 130.5(2) . 2_676
N6 C33 C22 123.1(2) . 2_676
C9 N1 C6 110.5(2) . .
C12 N2 C10 112.5(2) . .
C12 N2 C13 111.2(2) . .
C10 N2 C13 110.16(19) . .
C14 N3 C17 110.1(2) . .
C23 N4 C26 110.6(2) . .
C28 N5 C29 111.6(2) . .
C28 N5 C27 111.8(2) . .
C29 N5 C27 109.73(19) . .
C30 N6 C33 110.5(2) . .
O3A Cl1 O1A 117.7(10) . .
O2 Cl1 O4 110.8(6) . .
O2 Cl1 O1 109.0(8) . .
O4 Cl1 O1 117.4(7) . .
O3A Cl1 O4A 110.5(8) . .
O1A Cl1 O4A 113.1(10) . .
O2 Cl1 O3 108.3(6) . .
O4 Cl1 O3 105.4(4) . .
O1 Cl1 O3 105.5(5) . .
O3A Cl1 O2A 111.0(8) . .
O1A Cl1 O2A 104.2(7) . .
O4A Cl1 O2A 98.5(5) . .
O7 Cl2 O8 110.2(7) . .
O7 Cl2 O5 109.2(8) . .
O8 Cl2 O5 118.0(8) . .
O5A Cl2 O6A 114.8(8) . .
O5A Cl2 O8A 114.5(9) . .
O6A Cl2 O8A 111.2(7) . .
O7 Cl2 O6 107.3(8) . .
O8 Cl2 O6 106.0(6) . .
O5 Cl2 O6 105.6(7) . .
O5A Cl2 O7A 104.7(8) . .
O6A Cl2 O7A 108.4(7) . .
O8A Cl2 O7A 102.1(6) . .

loop_
_geom_bond_atom_site_label_1
_geom_bond_atom_site_label_2
_geom_bond_distance
_geom_bond_site_symmetry_2
C1 C2 1.510(4) .
C2 C5 1.557(4) .
C3 C4 1.515(4) .
C4 C5 1.550(4) .
C5 C6 1.509(3) .
C5 C17 1.509(3) 2_565
C6 C7 1.363(3) .
C6 N1 1.372(3) .
C7 C8 1.409(4) .
C8 C9 1.369(3) .
C9 N1 1.371(3) .
C9 C10 1.478(3) .
C10 N2 1.514(3) .
C12 N2 1.483(3) .
C13 C14 1.475(3) .
C13 N2 1.521(3) .
C14 C15 1.360(4) .
C14 N3 1.368(3) .
C15 C16 1.405(4) .
C16 C17 1.362(3) .
C17 N3 1.370(3) .
C17 C5 1.509(3) 2_565
C18 C19 1.523(4) .
C19 C22 1.552(4) .
C20 C21 1.507(5) .
C21 C22 1.545(4) .
C22 C23 1.508(3) .
C22 C33 1.509(3) 2_676
C23 N4 1.369(3) .
C23 C24 1.369(3) .
C24 C25 1.399(4) .
C25 C26 1.364(4) .
C26 N4 1.371(3) .
C26 C27 1.472(3) .
C27 N5 1.519(3) .
C28 N5 1.485(3) .
C29 C30 1.479(3) .
C29 N5 1.516(3) .
C30 C31 1.360(3) .
C30 N6 1.369(3) .
C31 C32 1.410(3) .
C32 C33 1.372(3) .
C33 N6 1.376(3) .
C33 C22 1.509(3) 2_676
Cl1 O3A 1.317(9) .
Cl1 O1A 1.331(12) .
Cl1 O2 1.369(8) .
Cl1 O4 1.387(6) .
Cl1 O1 1.410(10) .
Cl1 O4A 1.429(9) .
Cl1 O3 1.439(5) .
Cl1 O2A 1.515(7) .
Cl2 O7 1.334(6) .
Cl2 O5A 1.354(12) .
Cl2 O8 1.363(9) .
Cl2 O5 1.367(10) .
Cl2 O6A 1.376(6) .
Cl2 O8A 1.397(11) .
Cl2 O6 1.437(6) .
Cl2 O7A 1.468(6) .
